data_7001936
loop_
_publ_author_name
'Marchetti, Fabio'
'Pampaloni, Guido'
'Zacchini, Stefano'

_publ_section_title
;
 Fragmentation of oxygen-containing molecules via C--O bond cleavage
 promoted by coordination to niobium and tantalum pentahalides
;
_journal_issue 34
_journal_name_full 'Dalton Transactions'
_journal_page_first 6759
_journal_page_last 6772
_journal_paper_doi 10.1039/b905023j
_journal_year 2009
_chemical_formula_sum 'C6 H8 Cl8 Nb2 O5'
_chemical_formula_weight 629.54
_chemical_name_systematic
;
?
;
_space_group_IT_number 2
_symmetry_cell_setting triclinic
_symmetry_space_group_name_Hall '-P 1'
_symmetry_space_group_name_H-M 'P -1'
_atom_sites_solution_hydrogens geom
_atom_sites_solution_primary direct
_atom_sites_solution_secondary difmap
_audit_creation_method SHELXL-97
_cell_angle_alpha 87.334(2)
_cell_angle_beta 80.106(2)
_cell_angle_gamma 76.815(2)
_cell_formula_units_Z 2
_cell_length_a 7.6101(11)
_cell_length_b 10.2922(15)
_cell_length_c 12.5072(18)
_cell_measurement_reflns_used 7582
_cell_measurement_temperature 173(2)
_cell_measurement_theta_max 28.4305
_cell_measurement_theta_min 2.610
_cell_volume 939.6(2)
_computing_structure_refinement 'SHELXL-97 (Sheldrick, 1997)'
_computing_structure_solution 'SHELXS-97 (Sheldrick, 1990)'
_diffrn_ambient_temperature 173(2)
_diffrn_measured_fraction_theta_full 0.990
_diffrn_measured_fraction_theta_max 0.990
_diffrn_measurement_device_type 'CCD area detector'
_diffrn_measurement_method 'phi and omega scans'
_diffrn_radiation_monochromator graphite
_diffrn_radiation_source 'fine-focus sealed tube'
_diffrn_radiation_type MoK\a
_diffrn_radiation_wavelength 0.71073
_diffrn_reflns_av_R_equivalents 0.0161
_diffrn_reflns_av_sigmaI/netI 0.0186
_diffrn_reflns_limit_h_max 9
_diffrn_reflns_limit_h_min -9
_diffrn_reflns_limit_k_max 13
_diffrn_reflns_limit_k_min -13
_diffrn_reflns_limit_l_max 15
_diffrn_reflns_limit_l_min -15
_diffrn_reflns_number 10393
_diffrn_reflns_theta_full 27.00
_diffrn_reflns_theta_max 27.00
_diffrn_reflns_theta_min 1.65
_exptl_absorpt_coefficient_mu 2.367
_exptl_absorpt_correction_T_max 0.7808
_exptl_absorpt_correction_T_min 0.6363
_exptl_absorpt_correction_type empirical
_exptl_absorpt_process_details 'SADABS (Sheldrick)'
_exptl_crystal_colour pale-yellow
_exptl_crystal_density_diffrn 2.225
_exptl_crystal_density_method 'not measured'
_exptl_crystal_description prism
_exptl_crystal_F_000 604
_exptl_crystal_size_max 0.21
_exptl_crystal_size_mid 0.15
_exptl_crystal_size_min 0.11
_refine_diff_density_max 0.759
_refine_diff_density_min -0.435
_refine_diff_density_rms 0.072
_refine_ls_extinction_method none
_refine_ls_goodness_of_fit_ref 1.051
_refine_ls_hydrogen_treatment mixed
_refine_ls_matrix_type full
_refine_ls_number_parameters 198
_refine_ls_number_reflns 4062
_refine_ls_number_restraints 2
_refine_ls_restrained_S_all 1.050
_refine_ls_R_factor_all 0.0204
_refine_ls_R_factor_gt 0.0172
_refine_ls_shift/su_max 0.001
_refine_ls_shift/su_mean 0.000
_refine_ls_structure_factor_coef Fsqd
_refine_ls_weighting_details 'calc w=1/[\s^2^(Fo^2^)+(0.0232P)^2^+0.4421P] where P=(Fo^2^+2Fc^2^)/3'
_refine_ls_weighting_scheme calc
_refine_ls_wR_factor_gt 0.0436
_refine_ls_wR_factor_ref 0.0451
_reflns_number_gt 3712
_reflns_number_total 4062
_reflns_threshold_expression >2sigma(I)
_cod_data_source_file b905023j.txt
_cod_data_source_block p-1
_cod_original_sg_symbol_H-M P-1
_cod_database_code 7001936

loop_
_symmetry_equiv_pos_as_xyz
'x, y, z'
'-x, -y, -z'

loop_
_atom_site_label
_atom_site_type_symbol
_atom_site_fract_x
_atom_site_fract_y
_atom_site_fract_z
_atom_site_U_iso_or_equiv
_atom_site_adp_type
_atom_site_occupancy
_atom_site_symmetry_multiplicity
_atom_site_calc_flag
_atom_site_refinement_flags
_atom_site_disorder_assembly
_atom_site_disorder_group
C1 C 0.4777(3) -0.24088(19) 0.34822(15) 0.0180(4) Uani 1 1 d . . .
C2 C 0.6395(3) -0.2744(2) 0.26192(18) 0.0239(4) Uani 1 1 d D . .
H2 H 0.684(3) -0.3651(10) 0.2539(19) 0.029 Uiso 1 1 d D . .
C3 C 0.7249(3) -0.1941(2) 0.19713(18) 0.0237(4) Uani 1 1 d D . .
H3 H 0.824(2) -0.231(2) 0.1461(15) 0.028 Uiso 1 1 d D . .
C4 C 0.6920(3) -0.04700(19) 0.19312(15) 0.0178(4) Uani 1 1 d . . .
C5 C 0.3076(3) -0.3252(2) 0.50027(17) 0.0248(4) Uani 1 1 d . . .
H5A H 0.3187 -0.2613 0.5531 0.037 Uiso 1 1 calc R . .
H5B H 0.3029 -0.4112 0.5364 0.037 Uiso 1 1 calc R . .
H5C H 0.1952 -0.2914 0.4698 0.037 Uiso 1 1 calc R . .
C6 C 0.8128(3) 0.13378(19) 0.11232(17) 0.0213(4) Uani 1 1 d . . .
H6A H 0.7014 0.1756 0.0834 0.032 Uiso 1 1 calc R . .
H6B H 0.9201 0.1479 0.0614 0.032 Uiso 1 1 calc R . .
H6C H 0.8102 0.1738 0.1823 0.032 Uiso 1 1 calc R . .
Cl1 Cl 0.37261(7) 0.33725(5) 0.02571(4) 0.02698(11) Uani 1 1 d . . .
Cl2 Cl 0.48551(7) 0.40195(5) 0.25775(4) 0.02579(11) Uani 1 1 d . . .
Cl3 Cl 0.04550(7) 0.48499(5) 0.36184(4) 0.02818(12) Uani 1 1 d . . .
Cl4 Cl -0.05965(6) 0.42513(5) 0.13029(4) 0.02149(10) Uani 1 1 d . . .
Cl5 Cl 0.20907(7) 0.64698(5) 0.13825(5) 0.03264(13) Uani 1 1 d . . .
Cl6 Cl -0.01931(6) 0.04055(5) 0.35808(4) 0.01994(10) Uani 1 1 d . . .
Cl7 Cl 0.29493(7) -0.03769(5) 0.12798(4) 0.02089(10) Uani 1 1 d . . .
Cl8 Cl 0.32987(7) 0.13329(5) 0.45821(4) 0.02083(10) Uani 1 1 d . . .
Nb1 Nb 0.21323(2) 0.430617(16) 0.189342(13) 0.01467(5) Uani 1 1 d . . .
Nb2 Nb 0.27149(2) 0.068363(15) 0.294298(13) 0.01281(5) Uani 1 1 d . . .
O1 O 0.22315(18) 0.23123(12) 0.24082(10) 0.0164(3) Uani 1 1 d . . .
O2 O 0.56327(18) 0.03520(13) 0.24414(11) 0.0183(3) Uani 1 1 d . . .
O3 O 0.36328(18) -0.13492(13) 0.35905(11) 0.0180(3) Uani 1 1 d . . .
O4 O 0.46539(19) -0.34246(13) 0.41315(11) 0.0206(3) Uani 1 1 d . . .
O5 O 0.82318(18) -0.00951(13) 0.12710(11) 0.0193(3) Uani 1 1 d . . .

loop_
_atom_site_aniso_label
_atom_site_aniso_U_11
_atom_site_aniso_U_22
_atom_site_aniso_U_33
_atom_site_aniso_U_23
_atom_site_aniso_U_13
_atom_site_aniso_U_12
C1 0.0197(10) 0.0164(9) 0.0195(9) -0.0021(7) -0.0058(8) -0.0050(7)
C2 0.0229(10) 0.0140(9) 0.0308(11) -0.0039(8) -0.0003(9) 0.0015(8)
C3 0.0181(10) 0.0210(10) 0.0279(11) -0.0064(8) 0.0030(8) 0.0001(8)
C4 0.0141(9) 0.0215(10) 0.0187(9) -0.0010(7) -0.0044(8) -0.0042(7)
C5 0.0260(11) 0.0215(10) 0.0242(10) 0.0025(8) 0.0014(9) -0.0040(8)
C6 0.0198(10) 0.0196(10) 0.0235(10) 0.0020(8) -0.0009(8) -0.0046(8)
Cl1 0.0222(2) 0.0361(3) 0.0164(2) -0.00226(19) 0.00214(19) 0.0028(2)
Cl2 0.0209(2) 0.0257(3) 0.0334(3) -0.0051(2) -0.0087(2) -0.00661(19)
Cl3 0.0316(3) 0.0315(3) 0.0188(2) -0.0085(2) 0.0052(2) -0.0068(2)
Cl4 0.0169(2) 0.0220(2) 0.0253(2) 0.00118(18) -0.00456(19) -0.00326(18)
Cl5 0.0247(3) 0.0174(2) 0.0527(3) 0.0087(2) 0.0017(2) -0.0060(2)
Cl6 0.0151(2) 0.0244(2) 0.0201(2) 0.00100(17) -0.00153(17) -0.00530(18)
Cl7 0.0241(2) 0.0210(2) 0.0176(2) -0.00523(17) -0.00413(18) -0.00380(18)
Cl8 0.0242(2) 0.0216(2) 0.0181(2) -0.00245(17) -0.00756(18) -0.00452(18)
Nb1 0.01424(9) 0.01297(9) 0.01550(9) -0.00044(6) 0.00050(6) -0.00249(6)
Nb2 0.01287(9) 0.01183(9) 0.01333(8) -0.00044(6) -0.00214(6) -0.00188(6)
O1 0.0177(7) 0.0141(6) 0.0166(7) 0.0004(5) -0.0028(5) -0.0023(5)
O2 0.0141(7) 0.0180(7) 0.0217(7) -0.0032(5) -0.0002(5) -0.0027(5)
O3 0.0180(7) 0.0143(6) 0.0205(7) 0.0003(5) -0.0032(5) -0.0014(5)
O4 0.0230(7) 0.0138(7) 0.0233(7) 0.0007(5) -0.0023(6) -0.0018(5)
O5 0.0160(7) 0.0210(7) 0.0199(7) -0.0004(5) -0.0015(5) -0.0034(5)

loop_
_atom_type_symbol
_atom_type_description
_atom_type_scat_dispersion_real
_atom_type_scat_dispersion_imag
_atom_type_scat_source
C C 0.0033 0.0016 'International Tables Vol C Tables 4.2.6.8 and 6.1.1.4'
H H 0.0000 0.0000 'International Tables Vol C Tables 4.2.6.8 and 6.1.1.4'
O O 0.0106 0.0060 'International Tables Vol C Tables 4.2.6.8 and 6.1.1.4'
Cl Cl 0.1484 0.1585 'International Tables Vol C Tables 4.2.6.8 and 6.1.1.4'
Nb Nb -2.0727 0.6215 'International Tables Vol C Tables 4.2.6.8 and 6.1.1.4'

loop_
_geom_angle_atom_site_label_1
_geom_angle_atom_site_label_2
_geom_angle_atom_site_label_3
_geom_angle
_geom_angle_site_symmetry_1
_geom_angle_site_symmetry_3
_geom_angle_publ_flag
O3 C1 O4 122.23(18) . . ?
O3 C1 C2 126.80(18) . . ?
O4 C1 C2 110.94(17) . . ?
C3 C2 C1 129.59(19) . . ?
C3 C2 H2 117.7(15) . . ?
C1 C2 H2 112.7(15) . . ?
C2 C3 C4 130.60(19) . . ?
C2 C3 H3 119.2(15) . . ?
C4 C3 H3 110.2(15) . . ?
O2 C4 O5 121.57(17) . . ?
O2 C4 C3 128.11(17) . . ?
O5 C4 C3 110.31(17) . . ?
O4 C5 H5A 109.5 . . ?
O4 C5 H5B 109.5 . . ?
H5A C5 H5B 109.5 . . ?
O4 C5 H5C 109.5 . . ?
H5A C5 H5C 109.5 . . ?
H5B C5 H5C 109.5 . . ?
O5 C6 H6A 109.5 . . ?
O5 C6 H6B 109.5 . . ?
H6A C6 H6B 109.5 . . ?
O5 C6 H6C 109.5 . . ?
H6A C6 H6C 109.5 . . ?
H6B C6 H6C 109.5 . . ?
O1 Nb1 Cl5 177.89(4) . . ?
O1 Nb1 Cl1 84.89(4) . . ?
Cl5 Nb1 Cl1 95.99(2) . . ?
O1 Nb1 Cl2 84.30(4) . . ?
Cl5 Nb1 Cl2 93.77(2) . . ?
Cl1 Nb1 Cl2 90.54(2) . . ?
O1 Nb1 Cl3 84.77(4) . . ?
Cl5 Nb1 Cl3 94.41(2) . . ?
Cl1 Nb1 Cl3 169.47(2) . . ?
Cl2 Nb1 Cl3 90.43(2) . . ?
O1 Nb1 Cl4 86.70(4) . . ?
Cl5 Nb1 Cl4 95.23(2) . . ?
Cl1 Nb1 Cl4 88.93(2) . . ?
Cl2 Nb1 Cl4 170.995(19) . . ?
Cl3 Nb1 Cl4 88.48(2) . . ?
O1 Nb2 O2 95.24(6) . . ?
O1 Nb2 O3 173.87(5) . . ?
O2 Nb2 O3 78.80(5) . . ?
O1 Nb2 Cl6 100.65(4) . . ?
O2 Nb2 Cl6 163.85(4) . . ?
O3 Nb2 Cl6 85.38(4) . . ?
O1 Nb2 Cl8 94.79(4) . . ?
O2 Nb2 Cl8 84.75(4) . . ?
O3 Nb2 Cl8 83.30(4) . . ?
Cl6 Nb2 Cl8 96.727(19) . . ?
O1 Nb2 Cl7 95.01(4) . . ?
O2 Nb2 Cl7 81.39(4) . . ?
O3 Nb2 Cl7 85.58(4) . . ?
Cl6 Nb2 Cl7 94.239(18) . . ?
Cl8 Nb2 Cl7 163.685(19) . . ?
Nb2 O1 Nb1 168.20(8) . . ?
C4 O2 Nb2 139.96(12) . . ?
C1 O3 Nb2 146.68(13) . . ?
C1 O4 C5 116.92(15) . . ?
C4 O5 C6 117.94(15) . . ?

loop_
_geom_bond_atom_site_label_1
_geom_bond_atom_site_label_2
_geom_bond_distance
_geom_bond_site_symmetry_2
_geom_bond_publ_flag
C1 O3 1.227(2) . ?
C1 O4 1.304(2) . ?
C1 C2 1.478(3) . ?
C2 C3 1.328(3) . ?
C2 H2 0.922(9) . ?
C3 C4 1.477(3) . ?
C3 H3 0.921(10) . ?
C4 O2 1.241(2) . ?
C4 O5 1.300(2) . ?
C5 O4 1.460(2) . ?
C5 H5A 0.9800 . ?
C5 H5B 0.9800 . ?
C5 H5C 0.9800 . ?
C6 O5 1.464(2) . ?
C6 H6A 0.9800 . ?
C6 H6B 0.9800 . ?
C6 H6C 0.9800 . ?
Cl1 Nb1 2.3197(6) . ?
Cl2 Nb1 2.3280(6) . ?
Cl3 Nb1 2.3318(6) . ?
Cl4 Nb1 2.3335(6) . ?
Cl5 Nb1 2.2827(6) . ?
Cl6 Nb2 2.2971(6) . ?
Cl7 Nb2 2.3549(5) . ?
Cl8 Nb2 2.3286(5) . ?
Nb1 O1 2.1106(13) . ?
Nb2 O1 1.7582(13) . ?
Nb2 O2 2.1532(13) . ?
Nb2 O3 2.2117(13) . ?

loop_
_geom_torsion_atom_site_label_1
_geom_torsion_atom_site_label_2
_geom_torsion_atom_site_label_3
_geom_torsion_atom_site_label_4
_geom_torsion
_geom_torsion_site_symmetry_1
_geom_torsion_site_symmetry_2
_geom_torsion_site_symmetry_3
_geom_torsion_site_symmetry_4
_geom_torsion_publ_flag
O3 C1 C2 C3 19.9(4) . . . . ?
O4 C1 C2 C3 -162.1(2) . . . . ?
C1 C2 C3 C4 3.0(4) . . . . ?
C2 C3 C4 O2 -7.7(4) . . . . ?
C2 C3 C4 O5 171.2(2) . . . . ?
O2 Nb2 O1 Nb1 -40.8(4) . . . . ?
O3 Nb2 O1 Nb1 -27.3(8) . . . . ?
Cl6 Nb2 O1 Nb1 142.1(4) . . . . ?
Cl8 Nb2 O1 Nb1 44.3(4) . . . . ?
Cl7 Nb2 O1 Nb1 -122.6(4) . . . . ?
Cl5 Nb1 O1 Nb2 -20.0(14) . . . . ?
Cl1 Nb1 O1 Nb2 95.0(4) . . . . ?
Cl2 Nb1 O1 Nb2 3.9(4) . . . . ?
Cl3 Nb1 O1 Nb2 -87.0(4) . . . . ?
Cl4 Nb1 O1 Nb2 -175.8(4) . . . . ?
O5 C4 O2 Nb2 140.14(16) . . . . ?
C3 C4 O2 Nb2 -41.1(3) . . . . ?
O1 Nb2 O2 C4 -127.4(2) . . . . ?
O3 Nb2 O2 C4 54.04(19) . . . . ?
Cl6 Nb2 O2 C4 42.2(3) . . . . ?
Cl8 Nb2 O2 C4 138.2(2) . . . . ?
Cl7 Nb2 O2 C4 -33.12(19) . . . . ?
O4 C1 O3 Nb2 -177.17(14) . . . . ?
C2 C1 O3 Nb2 0.5(4) . . . . ?
O1 Nb2 O3 C1 -43.9(6) . . . . ?
O2 Nb2 O3 C1 -30.2(2) . . . . ?
Cl6 Nb2 O3 C1 146.5(2) . . . . ?
Cl8 Nb2 O3 C1 -116.2(2) . . . . ?
Cl7 Nb2 O3 C1 51.8(2) . . . . ?
O3 C1 O4 C5 0.2(3) . . . . ?
C2 C1 O4 C5 -177.81(17) . . . . ?
O2 C4 O5 C6 -1.4(3) . . . . ?
C3 C4 O5 C6 179.64(16) . . . . ?
